data_2217212
loop_
_publ_author_name
'Ciborska, Anna'
'Baranowska, Katarzyna'
'Wojnowski, Wies\/law'

_publ_section_title
Bis(di-<i>n</i>-propylamine-\k<i>N</i>)bis(tri-<i>tert</i>-butoxysilanethiolato-\k<i>S</i>)chromium(II)
_journal_coeditor_code NG2337
_journal_issue 1
_journal_name_full 'Acta Crystallographica Section E'
_journal_page_first m46
_journal_page_last m46
_journal_paper_doi 10.1107/S1600536807050283
_journal_volume 64
_journal_year 2008
_chemical_formula_iupac '[Cr (C12 H27 O3 S Si)2 (C6 H15 N)2]'
_chemical_formula_moiety 'C36 H84 Cr N2 O6 S2 Si2'
_chemical_formula_sum 'C36 H84 Cr N2 O6 S2 Si2'
_chemical_formula_weight 813.35
_chemical_name_systematic
;
Bis(di-<i>n</i>-propylamine-\k<i>N</i>)bis(tri-<i>tert</i>-
butoxysilanethiolato-\k<i>S</i>)chromium(II)
;
_space_group_IT_number 14
_symmetry_cell_setting monoclinic
_symmetry_space_group_name_Hall '-P 2yn'
_symmetry_space_group_name_H-M 'P 1 21/n 1'
_atom_sites_solution_hydrogens geom
_atom_sites_solution_primary direct
_atom_sites_solution_secondary difmap
_audit_conform_dict_name cif_core.dic
_audit_conform_dict_version 2.3
_audit_creation_method 'WinGX routine CIF_UPDATE'
_cell_angle_alpha 90
_cell_angle_beta 93.296(7)
_cell_angle_gamma 90
_cell_formula_units_Z 2
_cell_length_a 9.3573(8)
_cell_length_b 15.6328(12)
_cell_length_c 16.4333(12)
_cell_measurement_reflns_used 8752
_cell_measurement_temperature 120(2)
_cell_measurement_theta_max 32.5024
_cell_measurement_theta_min 2.8487
_cell_volume 2399.9(3)
_computing_cell_refinement
;
CrysAlis RED (Oxford Diffraction, 2005)
;
_computing_data_collection
;
CrysAlis CCD (Oxford Diffraction, 2005)
;
_computing_data_reduction
;
CrysAlis RED (Oxford Diffraction, 2005)
;
_computing_molecular_graphics 'ORTEP-3 for Windows (Farrugia, 1997)'
_computing_publication_material 'WinGX (Farrugia, 1999)'
_computing_structure_refinement 'SHELXL97 (Sheldrick, 1997)'
_computing_structure_solution 'SHELXS97 (Sheldrick, 1997)'
_diffrn_ambient_temperature 120(2)
_diffrn_detector_area_resol_mean 8.1883
_diffrn_measured_fraction_theta_full 0.998
_diffrn_measured_fraction_theta_max 0.998
_diffrn_measurement_device '4-axis \k geometry diffractometer'
_diffrn_measurement_device_type 'Oxford Diffraction KM-4 CCD'
_diffrn_measurement_method '\w (0.75\% width)'
_diffrn_radiation_monochromator graphite
_diffrn_radiation_type MoK\a
_diffrn_radiation_wavelength 0.71073
_diffrn_reflns_av_R_equivalents 0.0555
_diffrn_reflns_limit_h_max 11
_diffrn_reflns_limit_h_min -11
_diffrn_reflns_limit_k_max 16
_diffrn_reflns_limit_k_min -18
_diffrn_reflns_limit_l_max 14
_diffrn_reflns_limit_l_min -19
_diffrn_reflns_number 15205
_diffrn_reflns_theta_full 25.05
_diffrn_reflns_theta_max 25.05
_diffrn_reflns_theta_min 2.77
_exptl_absorpt_coefficient_mu 0.414
_exptl_absorpt_correction_type none
_exptl_crystal_colour blue
_exptl_crystal_density_diffrn 1.126
_exptl_crystal_density_method 'not measured'
_exptl_crystal_description prism
_exptl_crystal_F_000 892
_exptl_crystal_size_max 0.519
_exptl_crystal_size_mid 0.266
_exptl_crystal_size_min 0.217
_refine_diff_density_max 0.586
_refine_diff_density_min -0.374
_refine_ls_extinction_method none
_refine_ls_goodness_of_fit_ref 1.068
_refine_ls_hydrogen_treatment constr
_refine_ls_matrix_type full
_refine_ls_number_parameters 234
_refine_ls_number_reflns 4230
_refine_ls_number_restraints 0
_refine_ls_restrained_S_all 1.068
_refine_ls_R_factor_all 0.0601
_refine_ls_R_factor_gt 0.0569
_refine_ls_shift/su_max 0.001
_refine_ls_shift/su_mean 0
_refine_ls_structure_factor_coef Fsqd
_refine_ls_weighting_details 'calc w=1/[\s^2^(Fo^2^)+(0.0625P)^2^+4.3543P] where P=(Fo^2^+2Fc^2^)/3'
_refine_ls_weighting_scheme calc
_refine_ls_wR_factor_gt 0.1353
_refine_ls_wR_factor_ref 0.1385
_reflns_number_gt 3916
_reflns_number_total 4230
_reflns_threshold_expression I>2\s(I)
_cod_data_source_file ng2337.cif
_cod_data_source_block I
_cod_original_sg_symbol_H-M 'P 21/n'
_cod_database_code 2217212
_cod_database_fobs_code 2217212

loop_
_symmetry_equiv_pos_as_xyz
'x, y, z'
'-x+1/2, y+1/2, -z+1/2'
'-x, -y, -z'
'x-1/2, -y-1/2, z-1/2'

loop_
_atom_site_type_symbol
_atom_site_label
_atom_site_fract_x
_atom_site_fract_y
_atom_site_fract_z
_atom_site_U_iso_or_equiv
_atom_site_adp_type
_atom_site_calc_flag
_atom_site_refinement_flags
_atom_site_occupancy
C C1 0.8592(3) 0.30282(17) 0.12476(17) 0.0227(6) Uani d . 1
C C2 0.8284(3) 0.25962(19) 0.20505(17) 0.0282(6) Uani d . 1
H H2A 0.775 0.2066 0.1939 0.042 Uiso calc R 1
H H2B 0.7715 0.2981 0.2374 0.042 Uiso calc R 1
H H2C 0.9189 0.2464 0.2354 0.042 Uiso calc R 1
C C3 0.7208(3) 0.31714(19) 0.07329(19) 0.0300(7) Uani d . 1
H H3A 0.7428 0.3422 0.0208 0.045 Uiso calc R 1
H H3B 0.6588 0.3562 0.1019 0.045 Uiso calc R 1
H H3C 0.6717 0.2623 0.0641 0.045 Uiso calc R 1
C C4 0.9378(3) 0.38698(18) 0.14046(17) 0.0264(6) Uani d . 1
H H4A 1.0292 0.376 0.1708 0.04 Uiso calc R 1
H H4B 0.8791 0.4249 0.1723 0.04 Uiso calc R 1
H H4C 0.9558 0.4143 0.0883 0.04 Uiso calc R 1
C C5 1.2379(3) 0.35502(17) -0.01745(16) 0.0212(6) Uani d . 1
C C6 1.1047(3) 0.35943(19) -0.07507(17) 0.0288(6) Uani d . 1
H H6A 1.0755 0.3014 -0.0914 0.043 Uiso calc R 1
H H6B 1.1258 0.3926 -0.1235 0.043 Uiso calc R 1
H H6C 1.027 0.3871 -0.0474 0.043 Uiso calc R 1
C C7 1.2852(4) 0.44407(18) 0.00984(18) 0.0310(7) Uani d . 1
H H7A 1.2078 0.472 0.0375 0.046 Uiso calc R 1
H H7B 1.3084 0.478 -0.0378 0.046 Uiso calc R 1
H H7C 1.3701 0.4397 0.0474 0.046 Uiso calc R 1
C C8 1.3579(3) 0.30911(19) -0.05804(18) 0.0292(6) Uani d . 1
H H8A 1.4401 0.3025 -0.0188 0.044 Uiso calc R 1
H H8B 1.3864 0.3426 -0.1048 0.044 Uiso calc R 1
H H8C 1.3246 0.2526 -0.0767 0.044 Uiso calc R 1
C C9 1.2921(3) 0.1975(2) 0.22075(18) 0.0282(6) Uani d . 1
C C10 1.3575(4) 0.2848(2) 0.2355(2) 0.0414(8) Uani d . 1
H H10A 1.3828 0.3095 0.1835 0.062 Uiso calc R 1
H H10B 1.4438 0.2794 0.2718 0.062 Uiso calc R 1
H H10C 1.2883 0.322 0.2607 0.062 Uiso calc R 1
C C11 1.3932(4) 0.1416(3) 0.1761(3) 0.0706(15) Uani d . 1
H H11A 1.3511 0.0846 0.1682 0.106 Uiso calc R 1
H H11B 1.4844 0.1368 0.2083 0.106 Uiso calc R 1
H H11C 1.4098 0.1671 0.123 0.106 Uiso calc R 1
C C12 1.2512(4) 0.1601(3) 0.3016(2) 0.0618(13) Uani d . 1
H H12A 1.1754 0.1949 0.3236 0.093 Uiso calc R 1
H H12B 1.3351 0.1598 0.3401 0.093 Uiso calc R 1
H H12C 1.2167 0.1014 0.2931 0.093 Uiso calc R 1
C C13 0.8096(3) 0.02560(17) 0.14156(15) 0.0203(5) Uani d . 1
H H13A 0.7703 -0.033 0.136 0.024 Uiso calc R 1
H H13B 0.7394 0.061 0.1693 0.024 Uiso calc R 1
C C14 0.9489(3) 0.02298(18) 0.19315(16) 0.0233(6) Uani d . 1
H H14A 0.9898 0.0813 0.1973 0.028 Uiso calc R 1
H H14B 1.018 -0.014 0.1664 0.028 Uiso calc R 1
C C15 0.9268(3) -0.0110(2) 0.27823(17) 0.0311(7) Uani d . 1
H H15A 0.8585 0.0256 0.3049 0.047 Uiso calc R 1
H H15B 1.0184 -0.011 0.3103 0.047 Uiso calc R 1
H H15C 0.8893 -0.0695 0.2744 0.047 Uiso calc R 1
C C16 0.6911(3) 0.06510(17) 0.01127(16) 0.0203(5) Uani d . 1
H H16A 0.622 0.0987 0.0416 0.024 Uiso calc R 1
H H16B 0.6525 0.0064 0.0042 0.024 Uiso calc R 1
C C17 0.7052(3) 0.10509(19) -0.07170(17) 0.0254(6) Uani d . 1
H H17A 0.7743 0.0717 -0.1023 0.03 Uiso calc R 1
H H17B 0.7425 0.1641 -0.065 0.03 Uiso calc R 1
C C18 0.5605(3) 0.1073(2) -0.12003(19) 0.0324(7) Uani d . 1
H H18A 0.529 0.0487 -0.1325 0.049 Uiso calc R 1
H H18B 0.5701 0.1389 -0.171 0.049 Uiso calc R 1
H H18C 0.4898 0.1358 -0.0876 0.049 Uiso calc R 1
N N1 0.8296(2) 0.06135(14) 0.05944(13) 0.0187(5) Uani d . 1
H H1 0.8581 0.1178 0.0677 0.022 Uiso calc R 1
O O1 0.94135(19) 0.24496(11) 0.07689(11) 0.0196(4) Uani d . 1
O O2 1.2078(2) 0.31042(11) 0.05632(11) 0.0209(4) Uani d . 1
O O3 1.15806(19) 0.20698(12) 0.17357(11) 0.0217(4) Uani d . 1
Si Si1 1.11443(7) 0.22632(4) 0.07776(4) 0.01703(19) Uani d . 1
S S1 1.14306(7) 0.12779(4) -0.00428(4) 0.02372(19) Uani d . 1
Cr Cr1 1 0 0 0.01522(17) Uani d S 1

loop_
_atom_site_aniso_label
_atom_site_aniso_U_11
_atom_site_aniso_U_22
_atom_site_aniso_U_33
_atom_site_aniso_U_12
_atom_site_aniso_U_13
_atom_site_aniso_U_23
C1 0.0202(13) 0.0198(13) 0.0281(14) 0.0042(11) 0.0011(11) -0.0043(11)
C2 0.0295(15) 0.0251(15) 0.0303(15) 0.0039(12) 0.0060(12) -0.0023(12)
C3 0.0247(15) 0.0274(15) 0.0374(16) 0.0083(12) -0.0041(12) -0.0095(13)
C4 0.0271(15) 0.0223(14) 0.0299(15) 0.0012(11) 0.0033(11) -0.0072(11)
C5 0.0239(14) 0.0159(13) 0.0234(13) -0.0055(11) -0.0009(10) 0.0030(10)
C6 0.0293(16) 0.0282(15) 0.0280(14) 0.0020(12) -0.0056(12) 0.0024(12)
C7 0.0415(18) 0.0208(14) 0.0306(15) -0.0107(13) 0.0018(13) 0.0018(12)
C8 0.0266(15) 0.0293(15) 0.0321(15) -0.0011(12) 0.0057(12) 0.0033(12)
C9 0.0190(14) 0.0318(16) 0.0327(15) 0.0001(12) -0.0083(11) 0.0045(12)
C10 0.0363(18) 0.047(2) 0.0396(18) -0.0114(16) -0.0104(14) -0.0010(15)
C11 0.040(2) 0.081(3) 0.087(3) 0.033(2) -0.028(2) -0.038(3)
C12 0.040(2) 0.090(3) 0.052(2) -0.025(2) -0.0263(17) 0.041(2)
C13 0.0223(13) 0.0174(13) 0.0218(13) -0.0021(10) 0.0066(10) -0.0014(10)
C14 0.0236(14) 0.0256(14) 0.0212(13) -0.0027(11) 0.0044(10) 0.0032(11)
C15 0.0342(17) 0.0349(17) 0.0243(14) -0.0046(13) 0.0021(12) 0.0041(12)
C16 0.0152(12) 0.0195(13) 0.0265(13) 0.0034(10) 0.0041(10) -0.0005(10)
C17 0.0240(14) 0.0258(14) 0.0260(14) -0.0004(11) -0.0016(11) 0.0027(11)
C18 0.0288(16) 0.0348(17) 0.0330(15) 0.0069(13) -0.0036(12) 0.0028(13)
N1 0.0197(11) 0.0154(11) 0.0211(11) 0.0002(9) 0.0034(8) 0.0000(8)
O1 0.0179(9) 0.0176(9) 0.0231(9) 0.0021(7) -0.0002(7) -0.0033(7)
O2 0.0230(10) 0.0175(9) 0.0220(9) -0.0046(7) 0.0002(7) 0.0003(7)
O3 0.0159(9) 0.0234(10) 0.0253(10) -0.0014(8) -0.0023(7) 0.0034(8)
Si1 0.0162(4) 0.0147(4) 0.0202(4) -0.0003(3) 0.0011(3) -0.0008(3)
S1 0.0239(4) 0.0162(3) 0.0321(4) -0.0046(3) 0.0113(3) -0.0061(3)
Cr1 0.0152(3) 0.0136(3) 0.0171(3) -0.0002(2) 0.0027(2) -0.0008(2)

loop_
_atom_type_symbol
_atom_type_description
_atom_type_scat_dispersion_real
_atom_type_scat_dispersion_imag
_atom_type_scat_source
H H 0 0 'International Tables Vol C Tables 4.2.6.8 and 6.1.1.4'
C C 0.0033 0.0016 'International Tables Vol C Tables 4.2.6.8 and 6.1.1.4'
N N 0.0061 0.0033 'International Tables Vol C Tables 4.2.6.8 and 6.1.1.4'
O O 0.0106 0.006 'International Tables Vol C Tables 4.2.6.8 and 6.1.1.4'
Si Si 0.0817 0.0704 'International Tables Vol C Tables 4.2.6.8 and 6.1.1.4'
S S 0.1246 0.1234 'International Tables Vol C Tables 4.2.6.8 and 6.1.1.4'
Cr Cr 0.3209 0.6236 'International Tables Vol C Tables 4.2.6.8 and 6.1.1.4'

loop_
_geom_angle_atom_site_label_1
_geom_angle_atom_site_label_2
_geom_angle_atom_site_label_3
_geom_angle_site_symmetry_1
_geom_angle_site_symmetry_3
_geom_angle
O1 C1 C3 . . 104.6(2)
O1 C1 C4 . . 111.4(2)
C3 C1 C4 . . 110.8(2)
O1 C1 C2 . . 109.0(2)
C3 C1 C2 . . 110.4(2)
C4 C1 C2 . . 110.5(2)
C1 C2 H2A . . 109.5
C1 C2 H2B . . 109.5
H2A C2 H2B . . 109.5
C1 C2 H2C . . 109.5
H2A C2 H2C . . 109.5
H2B C2 H2C . . 109.5
C1 C3 H3A . . 109.5
C1 C3 H3B . . 109.5
H3A C3 H3B . . 109.5
C1 C3 H3C . . 109.5
H3A C3 H3C . . 109.5
H3B C3 H3C . . 109.5
C1 C4 H4A . . 109.5
C1 C4 H4B . . 109.5
H4A C4 H4B . . 109.5
C1 C4 H4C . . 109.5
H4A C4 H4C . . 109.5
H4B C4 H4C . . 109.5
O2 C5 C8 . . 109.0(2)
O2 C5 C7 . . 105.2(2)
C8 C5 C7 . . 110.6(2)
O2 C5 C6 . . 110.6(2)
C8 C5 C6 . . 110.3(2)
C7 C5 C6 . . 110.9(2)
C5 C6 H6A . . 109.5
C5 C6 H6B . . 109.5
H6A C6 H6B . . 109.5
C5 C6 H6C . . 109.5
H6A C6 H6C . . 109.5
H6B C6 H6C . . 109.5
C5 C7 H7A . . 109.5
C5 C7 H7B . . 109.5
H7A C7 H7B . . 109.5
C5 C7 H7C . . 109.5
H7A C7 H7C . . 109.5
H7B C7 H7C . . 109.5
C5 C8 H8A . . 109.5
C5 C8 H8B . . 109.5
H8A C8 H8B . . 109.5
C5 C8 H8C . . 109.5
H8A C8 H8C . . 109.5
H8B C8 H8C . . 109.5
O3 C9 C11 . . 110.4(3)
O3 C9 C10 . . 109.0(2)
C11 C9 C10 . . 110.0(3)
O3 C9 C12 . . 104.7(2)
C11 C9 C12 . . 113.5(4)
C10 C9 C12 . . 109.1(3)
C9 C10 H10A . . 109.5
C9 C10 H10B . . 109.5
H10A C10 H10B . . 109.5
C9 C10 H10C . . 109.5
H10A C10 H10C . . 109.5
H10B C10 H10C . . 109.5
C9 C11 H11A . . 109.5
C9 C11 H11B . . 109.5
H11A C11 H11B . . 109.5
C9 C11 H11C . . 109.5
H11A C11 H11C . . 109.5
H11B C11 H11C . . 109.5
C9 C12 H12A . . 109.5
C9 C12 H12B . . 109.5
H12A C12 H12B . . 109.5
C9 C12 H12C . . 109.5
H12A C12 H12C . . 109.5
H12B C12 H12C . . 109.5
N1 C13 C14 . . 111.8(2)
N1 C13 H13A . . 109.3
C14 C13 H13A . . 109.3
N1 C13 H13B . . 109.3
C14 C13 H13B . . 109.3
H13A C13 H13B . . 107.9
C13 C14 C15 . . 111.5(2)
C13 C14 H14A . . 109.3
C15 C14 H14A . . 109.3
C13 C14 H14B . . 109.3
C15 C14 H14B . . 109.3
H14A C14 H14B . . 108
C14 C15 H15A . . 109.5
C14 C15 H15B . . 109.5
H15A C15 H15B . . 109.5
C14 C15 H15C . . 109.5
H15A C15 H15C . . 109.5
H15B C15 H15C . . 109.5
N1 C16 C17 . . 112.3(2)
N1 C16 H16A . . 109.1
C17 C16 H16A . . 109.1
N1 C16 H16B . . 109.1
C17 C16 H16B . . 109.1
H16A C16 H16B . . 107.9
C16 C17 C18 . . 110.9(2)
C16 C17 H17A . . 109.5
C18 C17 H17A . . 109.5
C16 C17 H17B . . 109.5
C18 C17 H17B . . 109.5
H17A C17 H17B . . 108
C17 C18 H18A . . 109.5
C17 C18 H18B . . 109.5
H18A C18 H18B . . 109.5
C17 C18 H18C . . 109.5
H18A C18 H18C . . 109.5
H18B C18 H18C . . 109.5
C16 N1 C13 . . 110.5(2)
C16 N1 Cr1 . . 115.17(15)
C13 N1 Cr1 . . 112.46(16)
C16 N1 H1 . . 106
C13 N1 H1 . . 106
Cr1 N1 H1 . . 106
C1 O1 Si1 . . 131.23(16)
C5 O2 Si1 . . 134.93(16)
C9 O3 Si1 . . 134.30(17)
O2 Si1 O3 . . 104.52(10)
O2 Si1 O1 . . 113.29(10)
O3 Si1 O1 . . 103.46(9)
O2 Si1 S1 . . 111.60(7)
O3 Si1 S1 . . 117.06(8)
O1 Si1 S1 . . 106.85(7)
Si1 S1 Cr1 . . 120.28(3)
N1 Cr1 N1 3_755 . 180.00(15)
N1 Cr1 S1 3_755 . 85.90(6)
N1 Cr1 S1 . . 94.10(6)
N1 Cr1 S1 3_755 3_755 94.10(6)
N1 Cr1 S1 . 3_755 85.90(6)
S1 Cr1 S1 . 3_755 180.000(17)

loop_
_geom_bond_atom_site_label_1
_geom_bond_atom_site_label_2
_geom_bond_site_symmetry_2
_geom_bond_distance
C1 O1 . 1.448(3)
C1 C3 . 1.522(4)
C1 C4 . 1.522(4)
C1 C2 . 1.524(4)
C2 H2A . 0.98
C2 H2B . 0.98
C2 H2C . 0.98
C3 H3A . 0.98
C3 H3B . 0.98
C3 H3C . 0.98
C4 H4A . 0.98
C4 H4B . 0.98
C4 H4C . 0.98
C5 O2 . 1.440(3)
C5 C8 . 1.519(4)
C5 C7 . 1.521(4)
C5 C6 . 1.523(4)
C6 H6A . 0.98
C6 H6B . 0.98
C6 H6C . 0.98
C7 H7A . 0.98
C7 H7B . 0.98
C7 H7C . 0.98
C8 H8A . 0.98
C8 H8B . 0.98
C8 H8C . 0.98
C9 O3 . 1.444(3)
C9 C11 . 1.508(5)
C9 C10 . 1.509(4)
C9 C12 . 1.520(4)
C10 H10A . 0.98
C10 H10B . 0.98
C10 H10C . 0.98
C11 H11A . 0.98
C11 H11B . 0.98
C11 H11C . 0.98
C12 H12A . 0.98
C12 H12B . 0.98
C12 H12C . 0.98
C13 N1 . 1.482(3)
C13 C14 . 1.514(4)
C13 H13A . 0.99
C13 H13B . 0.99
C14 C15 . 1.521(4)
C14 H14A . 0.99
C14 H14B . 0.99
C15 H15A . 0.98
C15 H15B . 0.98
C15 H15C . 0.98
C16 N1 . 1.480(3)
C16 C17 . 1.513(4)
C16 H16A . 0.99
C16 H16B . 0.99
C17 C18 . 1.530(4)
C17 H17A . 0.99
C17 H17B . 0.99
C18 H18A . 0.98
C18 H18B . 0.98
C18 H18C . 0.98
N1 Cr1 . 2.144(2)
N1 H1 . 0.93
O1 Si1 . 1.6448(19)
O2 Si1 . 1.6283(19)
O3 Si1 . 1.6320(19)
Si1 S1 . 2.0744(9)
S1 Cr1 . 2.4080(7)
Cr1 N1 3_755 2.144(2)
Cr1 S1 3_755 2.4080(7)

loop_
_geom_hbond_atom_site_label_D
_geom_hbond_atom_site_label_H
_geom_hbond_atom_site_label_A
_geom_hbond_distance_DH
_geom_hbond_distance_HA
_geom_hbond_distance_DA
_geom_hbond_angle_DHA
_geom_hbond_publ_flag
N1 H1 O1 0.93 2.14 3.063(3) 173.6 no
